data_4105622
loop_
_publ_author_name
'Sayon A. Kumalah Robinson'
'Marion-Vincent L. Mempin'
'Amy J. Cairns'
'K. Travis Holman'

_publ_contact_author_address
;Department of Chemistry
240 Reiss Building
Georgetown University
37th and O st, NW
Washington, DC, 20057
;
_publ_contact_author_email kth7@georgetown.edu
_publ_contact_author_name 'K. Travis Holman'
_publ_contact_author_phone '202 687 4027'
_publ_section_title
;
 A Cubic, 12-Connected, Microporous Metal-Organometallic Phosphate
 Framework Sustained by Truncated Tetrahedral Nodes
;
_journal_name_full 'Journal of the American Chemical Society'
_journal_page_first 1634
_journal_page_last 1637
_journal_paper_doi 10.1021/ja108894a
_journal_volume 133
_journal_year 2011
_chemical_formula_sum 'C84 H84 Co12 F4 Fe6 N2 O55 P4'
_chemical_formula_weight 3243.74
_chemical_name_systematic
; 
 ? 
;
_space_group_IT_number 216
_symmetry_cell_setting cubic
_symmetry_space_group_name_Hall 'F -4 2 3'
_symmetry_space_group_name_H-M 'F -4 3 m'
_atom_sites_solution_hydrogens geom
_atom_sites_solution_primary direct
_atom_sites_solution_secondary difmap
_audit_creation_method SHELXL-97
_cell_angle_alpha 90.00
_cell_angle_beta 90.00
_cell_angle_gamma 90.00
_cell_formula_units_Z 4
_cell_length_a 24.1624(9)
_cell_length_b 24.1624(9)
_cell_length_c 24.1624(9)
_cell_measurement_reflns_used 4018
_cell_measurement_temperature 173(2)
_cell_measurement_theta_max 28.083
_cell_measurement_theta_min 2.385
_cell_volume 14106.5(9)
_computing_cell_refinement 'SAINT, Bruker-AXS'
_computing_data_collection 'APEX, Bruker-AXS'
_computing_data_reduction 'SAINT, Bruker-AXS'
_computing_molecular_graphics 'X-SEED, L.Barbour (1999);http://x-seed.net/'
_computing_structure_refinement 'SHELXL-97-2, G. Sheldrick (1997)'
_computing_structure_solution 'SHELXS-97, G. Sheldrick, (1990)'
_diffrn_ambient_temperature 173(2)
_diffrn_measured_fraction_theta_full 0.997
_diffrn_measured_fraction_theta_max 0.997
_diffrn_measurement_device_type 'Siemens SMART 1000 CCD'
_diffrn_measurement_method 'omega scans'
_diffrn_radiation_monochromator graphite
_diffrn_radiation_source 'fine-focus sealed tube'
_diffrn_radiation_type MoK\a
_diffrn_radiation_wavelength 0.71073
_diffrn_reflns_av_R_equivalents 0.0484
_diffrn_reflns_av_sigmaI/netI 0.0498
_diffrn_reflns_limit_h_max 20
_diffrn_reflns_limit_h_min -15
_diffrn_reflns_limit_k_max 3
_diffrn_reflns_limit_k_min -28
_diffrn_reflns_limit_l_max 27
_diffrn_reflns_limit_l_min -4
_diffrn_reflns_number 3846
_diffrn_reflns_theta_full 24.97
_diffrn_reflns_theta_max 24.97
_diffrn_reflns_theta_min 2.38
_exptl_absorpt_coefficient_mu 2.087
_exptl_absorpt_correction_T_max 0.6567
_exptl_absorpt_correction_T_min 0.6343
_exptl_absorpt_correction_type multi-scan
_exptl_absorpt_process_details 'SADABS, G. Sheldrick (1999)'
_exptl_crystal_colour 'Dark Pink'
_exptl_crystal_density_diffrn 1.5271
_exptl_crystal_description Cube
_exptl_crystal_F_000 6256
_exptl_crystal_size_max 0.24
_exptl_crystal_size_mid 0.22
_exptl_crystal_size_min 0.22
_platon_squeeze_details
; 
The unit cell contains 3 ethanol molecules and 2 nitrate anions which have been 
treated as a diffuse contribution to the overall scattering without specific 
atom positions by SQUEEZE/PLATON.Since only the major occupancy portion of the 
disordered Cp groups had been modeled by discrete atomic positions the electron
density contributed by the absent Cp ring per formula unit (42 e/SBU)was 
subtracted from the total electron density 179e/SBU outputted by PLATON and the
residual electron contribution was attributed to the solvent and counterion 
molecules.
;
_refine_diff_density_max 0.716
_refine_diff_density_min -0.487
_refine_diff_density_rms 0.105
_refine_ls_abs_structure_details 'Flack H D (1983), Acta Cryst. A39, 876-881'
_refine_ls_abs_structure_Flack 0.38(6)
_refine_ls_extinction_method none
_refine_ls_goodness_of_fit_ref 1.059
_refine_ls_hydrogen_treatment constr
_refine_ls_matrix_type full
_refine_ls_number_parameters 75
_refine_ls_number_reflns 1258
_refine_ls_number_restraints 0
_refine_ls_restrained_S_all 1.059
_refine_ls_R_factor_all 0.0513
_refine_ls_R_factor_gt 0.0470
_refine_ls_shift/su_max 0.000
_refine_ls_shift/su_mean 0.000
_refine_ls_structure_factor_coef Fsqd
_refine_ls_weighting_details 'calc w=1/[\s^2^(Fo^2^)+(0.0899P)^2^+61.0626P] where P=(Fo^2^+2Fc^2^)/3'
_refine_ls_weighting_scheme calc
_refine_ls_wR_factor_gt 0.1339
_refine_ls_wR_factor_ref 0.1360
_reflns_number_gt 1144
_reflns_number_total 1258
_reflns_threshold_expression >2sigma(I)
_cod_data_source_file ja108894a_si_001.cif
_cod_data_source_block publication_text
_cod_database_code 4105622

loop_
_symmetry_equiv_pos_as_xyz
'x, y, z'
'y, -x, -z'
'-x, -y, z'
'-y, x, -z'
'-x, z, -y'
'x, -y, -z'
'-x, -z, y'
'-z, -y, x'
'-x, y, -z'
'z, -y, -x'
'z, x, y'
'y, z, x'
'-y, -z, x'
'z, -x, -y'
'-y, z, -x'
'-z, -x, y'
'-z, x, -y'
'y, -z, -x'
'-y, -x, z'
'y, x, z'
'x, -z, -y'
'x, z, y'
'-z, y, -x'
'z, y, x'
'x, y+1/2, z+1/2'
'y, -x+1/2, -z+1/2'
'-x, -y+1/2, z+1/2'
'-y, x+1/2, -z+1/2'
'-x, z+1/2, -y+1/2'
'x, -y+1/2, -z+1/2'
'-x, -z+1/2, y+1/2'
'-z, -y+1/2, x+1/2'
'-x, y+1/2, -z+1/2'
'z, -y+1/2, -x+1/2'
'z, x+1/2, y+1/2'
'y, z+1/2, x+1/2'
'-y, -z+1/2, x+1/2'
'z, -x+1/2, -y+1/2'
'-y, z+1/2, -x+1/2'
'-z, -x+1/2, y+1/2'
'-z, x+1/2, -y+1/2'
'y, -z+1/2, -x+1/2'
'-y, -x+1/2, z+1/2'
'y, x+1/2, z+1/2'
'x, -z+1/2, -y+1/2'
'x, z+1/2, y+1/2'
'-z, y+1/2, -x+1/2'
'z, y+1/2, x+1/2'
'x+1/2, y, z+1/2'
'y+1/2, -x, -z+1/2'
'-x+1/2, -y, z+1/2'
'-y+1/2, x, -z+1/2'
'-x+1/2, z, -y+1/2'
'x+1/2, -y, -z+1/2'
'-x+1/2, -z, y+1/2'
'-z+1/2, -y, x+1/2'
'-x+1/2, y, -z+1/2'
'z+1/2, -y, -x+1/2'
'z+1/2, x, y+1/2'
'y+1/2, z, x+1/2'
'-y+1/2, -z, x+1/2'
'z+1/2, -x, -y+1/2'
'-y+1/2, z, -x+1/2'
'-z+1/2, -x, y+1/2'
'-z+1/2, x, -y+1/2'
'y+1/2, -z, -x+1/2'
'-y+1/2, -x, z+1/2'
'y+1/2, x, z+1/2'
'x+1/2, -z, -y+1/2'
'x+1/2, z, y+1/2'
'-z+1/2, y, -x+1/2'
'z+1/2, y, x+1/2'
'x+1/2, y+1/2, z'
'y+1/2, -x+1/2, -z'
'-x+1/2, -y+1/2, z'
'-y+1/2, x+1/2, -z'
'-x+1/2, z+1/2, -y'
'x+1/2, -y+1/2, -z'
'-x+1/2, -z+1/2, y'
'-z+1/2, -y+1/2, x'
'-x+1/2, y+1/2, -z'
'z+1/2, -y+1/2, -x'
'z+1/2, x+1/2, y'
'y+1/2, z+1/2, x'
'-y+1/2, -z+1/2, x'
'z+1/2, -x+1/2, -y'
'-y+1/2, z+1/2, -x'
'-z+1/2, -x+1/2, y'
'-z+1/2, x+1/2, -y'
'y+1/2, -z+1/2, -x'
'-y+1/2, -x+1/2, z'
'y+1/2, x+1/2, z'
'x+1/2, -z+1/2, -y'
'x+1/2, z+1/2, y'
'-z+1/2, y+1/2, -x'
'z+1/2, y+1/2, x'

loop_
_atom_site_label
_atom_site_type_symbol
_atom_site_fract_x
_atom_site_fract_y
_atom_site_fract_z
_atom_site_U_iso_or_equiv
_atom_site_adp_type
_atom_site_occupancy
_atom_site_symmetry_multiplicity
_atom_site_calc_flag
_atom_site_refinement_flags
_atom_site_disorder_group
Co1 Co 0.20788(3) 0.20788(3) 0.10539(4) 0.0170(3) Uani 1 2 d S .
Fe1 Fe 0.27331(12) 0.0000 0.0000 0.0534(9) Uani 0.80 4 d SP .
Fe2 Fe 0.1692(5) 0.0000 0.0000 0.055(3) Uani 0.20 4 d SP .
P1 P 0.17609(8) 0.32391(8) 0.17609(8) 0.0156(7) Uani 1 6 d S .
F1 F 0.1779(2) 0.1779(2) 0.1779(2) 0.0222(17) Uani 1 6 d S .
O1 O 0.2180(2) 0.13343(18) 0.06801(19) 0.0423(13) Uani 1 1 d . .
O2 O 0.2500 0.2500 0.0388(3) 0.0239(17) Uani 1 4 d S .
O3 O 0.20998(16) 0.29002(16) 0.1369(2) 0.0196(11) Uani 1 2 d S .
O4 O 0.13809(19) 0.36191(19) 0.13809(19) 0.018(2) Uani 1 6 d S .
C1 C 0.2131(5) 0.0408(3) 0.0408(3) 0.042(3) Uani 1 2 d S .
C2 C 0.2131(4) 0.0553(3) -0.0146(3) 0.065(3) Uani 1 1 d . .
H2 H 0.2131 0.0933 -0.0249 0.078 Uiso 1 1 calc R .
C3 C 0.2171(4) 0.0854(2) 0.0854(2) 0.030(2) Uani 1 2 d S .
C4 C 0.343(2) -0.0404(15) -0.0236(14) 0.08(4) Uiso 0.20 1 d PG -1
H4 H 0.3442 -0.0683 -0.0513 0.102 Uiso 0.20 1 calc PR -1
C5 C 0.3389(19) -0.0495(11) 0.0343(15) 0.079(16) Uiso 0.20 1 d PG -1
H5 H 0.3365 -0.0845 0.0521 0.095 Uiso 0.20 1 calc PR -1
C6 C 0.3390(14) 0.0029(14) 0.0609(10) 0.048(10) Uiso 0.20 1 d PG -1
H6 H 0.3365 0.0091 0.0997 0.057 Uiso 0.20 1 calc PR -1
C7 C 0.3433(16) 0.0443(11) 0.0195(13) 0.04(2) Uiso 0.20 1 d PG -1
H7 H 0.3443 0.0831 0.0257 0.046 Uiso 0.20 1 calc PR -1
C8 C 0.3460(14) 0.0175(16) -0.0327(10) 0.078(15) Uiso 0.20 1 d PG -1
H8 H 0.3490 0.0353 -0.0677 0.094 Uiso 0.20 1 calc PR -1

loop_
_atom_site_aniso_label
_atom_site_aniso_U_11
_atom_site_aniso_U_22
_atom_site_aniso_U_33
_atom_site_aniso_U_23
_atom_site_aniso_U_13
_atom_site_aniso_U_12
Co1 0.0175(4) 0.0175(4) 0.0159(6) -0.0025(3) -0.0025(3) -0.0021(4)
Fe1 0.0548(19) 0.0527(12) 0.0527(12) -0.0260(15) 0.000 0.000
Fe2 0.063(8) 0.052(5) 0.052(5) -0.037(6) 0.000 0.000
P1 0.0156(7) 0.0156(7) 0.0156(7) 0.0005(8) -0.0005(8) 0.0005(8)
F1 0.0222(17) 0.0222(17) 0.0222(17) 0.008(2) 0.008(2) 0.008(2)
O1 0.077(4) 0.023(2) 0.027(2) -0.0149(19) 0.008(2) -0.009(2)
O2 0.029(3) 0.029(3) 0.014(4) 0.000 0.000 0.001(4)
O3 0.0179(16) 0.0179(16) 0.023(3) -0.0017(16) 0.0017(16) -0.002(2)
O4 0.018(2) 0.018(2) 0.018(2) 0.007(2) -0.007(2) 0.007(2)
C1 0.077(8) 0.024(3) 0.024(3) -0.012(4) 0.003(3) 0.003(3)
C2 0.144(9) 0.024(4) 0.027(4) -0.004(3) 0.011(5) 0.006(5)
C3 0.044(6) 0.023(3) 0.023(3) -0.011(3) -0.001(3) -0.001(3)

loop_
_atom_type_symbol
_atom_type_description
_atom_type_scat_dispersion_real
_atom_type_scat_dispersion_imag
_atom_type_scat_source
C C 0.0033 0.0016 'International Tables Vol C Tables 4.2.6.8 and 6.1.1.4'
H H 0.0000 0.0000 'International Tables Vol C Tables 4.2.6.8 and 6.1.1.4'
O O 0.0106 0.0060 'International Tables Vol C Tables 4.2.6.8 and 6.1.1.4'
Fe Fe 0.3463 0.8444 'International Tables Vol C Tables 4.2.6.8 and 6.1.1.4'
Co Co 0.3494 0.9721 'International Tables Vol C Tables 4.2.6.8 and 6.1.1.4'
P P 0.1023 0.0942 'International Tables Vol C Tables 4.2.6.8 and 6.1.1.4'
F F 0.0171 0.0103 'International Tables Vol C Tables 4.2.6.8 and 6.1.1.4'

loop_
_geom_angle_atom_site_label_1
_geom_angle_atom_site_label_2
_geom_angle_atom_site_label_3
_geom_angle
_geom_angle_site_symmetry_1
_geom_angle_site_symmetry_3
O1 Co1 O1 90.9(3) 20 .
O1 Co1 F1 96.4(2) 20 .
O1 Co1 F1 96.4(2) . .
O1 Co1 O3 93.9(2) 20 .
O1 Co1 O3 169.94(18) . .
F1 Co1 O3 91.8(2) . .
O1 Co1 O3 169.94(18) 20 75
O1 Co1 O3 93.9(2) . 75
F1 Co1 O3 91.8(2) . 75
O3 Co1 O3 80.0(2) . 75
O1 Co1 O2 91.66(17) 20 .
O1 Co1 O2 91.66(17) . .
F1 Co1 O2 168.5(3) . .
O3 Co1 O2 79.39(15) . .
O3 Co1 O2 79.39(15) 75 .
O1 Co1 Co1 122.80(16) 20 75
O1 Co1 Co1 122.80(16) . 75
F1 Co1 Co1 120.3(2) . 75
O3 Co1 Co1 47.40(10) . 75
O3 Co1 Co1 47.40(10) 75 75
O2 Co1 Co1 48.20(13) . 75
C8 Fe1 C8 51.7(17) . 22
C8 Fe1 C8 54.2(15) . 6
C8 Fe1 C8 15.1(15) 22 6
C8 Fe1 C8 15.1(19) . 21
C8 Fe1 C8 54.2(15) 22 21
C8 Fe1 C8 51.7(15) 6 21
C8 Fe1 C2 149.2(11) . 6
C8 Fe1 C2 109.9(10) 22 6
C8 Fe1 C2 115.5(8) 6 6
C8 Fe1 C2 161.9(9) 21 6
C8 Fe1 C2 161.9(8) . 22
C8 Fe1 C2 115.5(9) 22 22
C8 Fe1 C2 109.9(8) 6 22
C8 Fe1 C2 149.2(10) 21 22
C2 Fe1 C2 40.5(4) 6 22
C8 Fe1 C2 109.9(8) . 21
C8 Fe1 C2 149.2(8) 22 21
C8 Fe1 C2 161.9(8) 6 21
C8 Fe1 C2 115.5(9) 21 21
C2 Fe1 C2 73.1(5) 6 21
C2 Fe1 C2 87.1(5) 22 21
C8 Fe1 C2 115.5(10) . .
C8 Fe1 C2 161.9(10) 22 .
C8 Fe1 C2 149.2(8) 6 .
C8 Fe1 C2 109.9(8) 21 .
C2 Fe1 C2 87.1(5) 6 .
C2 Fe1 C2 73.1(5) 22 .
C2 Fe1 C2 40.5(4) 21 .
C8 Fe1 C4 41.5(6) . .
C8 Fe1 C4 29.3(12) 22 .
C8 Fe1 C4 43.1(16) 6 .
C8 Fe1 C4 52.6(15) 21 .
C2 Fe1 C4 109.4(11) 6 .
C2 Fe1 C4 134.8(12) 22 .
C2 Fe1 C4 120.0(10) 21 .
C2 Fe1 C4 150.8(12) . .
C8 Fe1 C4 29.3(18) . 22
C8 Fe1 C4 41.5(9) 22 22
C8 Fe1 C4 52.6(12) 6 22
C8 Fe1 C4 43.1(13) 21 22
C2 Fe1 C4 120.0(10) 6 22
C2 Fe1 C4 150.8(12) 22 22
C2 Fe1 C4 109.4(11) 21 22
C2 Fe1 C4 134.8(12) . 22
C4 Fe1 C4 16(2) . 22
C8 Fe1 C4 52.6(15) . 21
C8 Fe1 C4 43.1(17) 22 21
C8 Fe1 C4 29.3(11) 6 21
C8 Fe1 C4 41.5(6) 21 21
C2 Fe1 C4 134.8(12) 6 21
C2 Fe1 C4 109.4(11) 22 21
C2 Fe1 C4 150.8(12) 21 21
C2 Fe1 C4 120.0(10) . 21
C4 Fe1 C4 65.1(18) . 21
C4 Fe1 C4 67.6(19) 22 21
C8 Fe1 C4 43.1(14) . 6
C8 Fe1 C4 52.6(13) 22 6
C8 Fe1 C4 41.5(10) 6 6
C8 Fe1 C4 29.3(16) 21 6
C2 Fe1 C4 150.8(12) 6 6
C2 Fe1 C4 120.0(10) 22 6
C2 Fe1 C4 134.8(12) 21 6
C2 Fe1 C4 109.4(11) . 6
C4 Fe1 C4 67.6(19) . 6
C4 Fe1 C4 65.1(18) 22 6
C4 Fe1 C4 16(2) 21 6
C2 Fe2 C2 105.1(9) 6 .
C2 Fe2 C2 47.0(5) 6 22
C2 Fe2 C2 86.7(8) . 22
C2 Fe2 C2 86.7(8) 6 21
C2 Fe2 C2 47.0(5) . 21
C2 Fe2 C2 105.1(9) 22 21
C2 Fe2 C1 87.1(6) 6 .
C2 Fe2 C1 46.7(4) . .
C2 Fe2 C1 46.7(4) 22 .
C2 Fe2 C1 87.1(6) 21 .
C2 Fe2 C1 46.7(4) 6 6
C2 Fe2 C1 87.1(6) . 6
C2 Fe2 C1 87.1(6) 22 6
C2 Fe2 C1 46.7(4) 21 6
C1 Fe2 C1 105.5(10) . 6
C2 Fe2 Fe1 52.5(5) 6 .
C2 Fe2 Fe1 52.5(5) . .
C2 Fe2 Fe1 52.5(5) 22 .
C2 Fe2 Fe1 52.5(5) 21 .
C1 Fe2 Fe1 52.7(5) . .
C1 Fe2 Fe1 52.7(5) 6 .
O3 P1 O3 113.2(2) 38 .
O3 P1 O3 113.2(2) 38 85
O3 P1 O3 113.2(2) . 85
O3 P1 O4 105.5(2) 38 .
O3 P1 O4 105.5(2) . .
O3 P1 O4 105.5(2) 85 .
Co1 F1 Co1 119.25(7) 12 11
Co1 F1 Co1 119.25(7) 12 .
Co1 F1 Co1 119.25(7) 11 .
C3 O1 Co1 132.9(5) . .
Co1 O2 Co1 83.6(3) 75 .
P1 O3 Co1 136.43(11) . .
P1 O3 Co1 136.43(11) . 75
Co1 O3 Co1 85.20(19) . 75
C2 C1 C2 119.5(9) 22 .
C2 C1 C3 120.2(4) 22 .
C2 C1 C3 120.2(4) . .
C2 C1 Fe2 66.4(6) 22 .
C2 C1 Fe2 66.4(6) . .
C3 C1 Fe2 146.4(9) . .
C2 C1 Fe1 69.6(6) 22 .
C2 C1 Fe1 69.6(6) . .
C3 C1 Fe1 130.1(8) . .
Fe2 C1 Fe1 83.5(5) . .
C2 C2 C1 120.2(4) 21 .
C2 C2 Fe2 66.5(2) 21 .
C1 C2 Fe2 66.9(6) . .
C2 C2 Fe1 69.7(2) 21 .
C1 C2 Fe1 70.1(6) . .
Fe2 C2 Fe1 83.9(5) . .
C2 C2 H2 119.9 21 .
C1 C2 H2 119.9 . .
Fe2 C2 H2 142.6 . .
Fe1 C2 H2 133.5 . .
O1 C3 O1 129.7(8) 22 .
O1 C3 C1 115.2(4) 22 .
O1 C3 C1 115.2(4) . .
C5 C4 C8 108.0 . .
C5 C4 Fe1 74.7(15) . .
C8 C4 Fe1 66.9(18) . .
C5 C4 H4 126.0 . .
C8 C4 H4 126.0 . .
Fe1 C4 H4 123.9 . .
C6 C5 C4 108.0 . .
C6 C5 Fe1 71.3(15) . .
C4 C5 Fe1 65.7(14) . .
C6 C5 H5 126.0 . .
C4 C5 H5 126.0 . .
Fe1 C5 H5 128.5 . .
C7 C6 C5 108.0 . .
C7 C6 Fe1 66.2(17) . .
C5 C6 Fe1 70.3(17) . .
C7 C6 H6 126.0 . .
C5 C6 H6 126.0 . .
Fe1 C6 H6 129.0 . .
C6 C7 C8 108.0 . .
C6 C7 Fe1 74.6(17) . .
C8 C7 Fe1 66.2(15) . .
C6 C7 H7 126.0 . .
C8 C7 H7 126.0 . .
Fe1 C7 H7 124.8 . .
C7 C8 C4 108.0 . .
C7 C8 Fe1 72.6(15) . .
C4 C8 Fe1 71.6(19) . .
C7 C8 H8 126.0 . .
C4 C8 H8 126.0 . .
Fe1 C8 H8 121.5 . .

loop_
_geom_bond_atom_site_label_1
_geom_bond_atom_site_label_2
_geom_bond_distance
_geom_bond_site_symmetry_2
Co1 O1 2.028(4) 20
Co1 O1 2.028(4) .
Co1 F1 2.0296(13) .
Co1 O3 2.127(4) .
Co1 O3 2.127(4) 75
Co1 O2 2.160(6) .
Co1 Co1 2.879(2) 75
Fe1 C8 1.97(3) .
Fe1 C8 1.97(3) 22
Fe1 C8 1.97(2) 6
Fe1 C8 1.97(3) 21
Fe1 C2 2.008(9) 6
Fe1 C2 2.008(9) 22
Fe1 C2 2.008(9) 21
Fe1 C2 2.008(9) .
Fe1 C4 2.03(4) .
Fe1 C4 2.03(4) 22
Fe1 C4 2.03(4) 21
Fe1 C4 2.03(4) 6
Fe2 C2 1.743(12) 6
Fe2 C2 1.743(12) .
Fe2 C2 1.743(12) 22
Fe2 C2 1.743(12) 21
Fe2 C1 1.750(13) .
Fe2 C1 1.750(13) 6
P1 O3 1.496(5) 38
P1 O3 1.496(5) .
P1 O3 1.496(5) 85
P1 O4 1.590(8) .
F1 Co1 2.0296(13) 12
F1 Co1 2.0296(13) 11
O1 C3 1.235(6) .
O2 Co1 2.160(6) 75
O3 Co1 2.127(4) 75
C1 C2 1.384(8) 22
C1 C2 1.384(8) .
C1 C3 1.528(11) .
C2 C2 1.391(14) 21
C2 H2 0.9500 .
C3 O1 1.235(6) 22
C4 C5 1.4200 .
C4 C8 1.4200 .
C4 H4 0.9500 .
C5 C6 1.4200 .
C5 H5 0.9500 .
C6 C7 1.4200 .
C6 H6 0.9500 .
C7 C8 1.4200 .
C7 H7 0.9500 .
C8 H8 0.9500 .

loop_
_platon_squeeze_void_nr
_platon_squeeze_void_average_x
_platon_squeeze_void_average_y
_platon_squeeze_void_average_z
_platon_squeeze_void_volume
_platon_squeeze_void_count_electrons
1 -0.015 -0.008 -0.007 4374.9 674.7
2 0.000 0.000 0.500 62.0 10.0
3 0.000 0.500 0.000 61.9 10.0
4 0.250 0.250 0.250 6.5 0.4
5 0.250 0.750 0.750 6.5 0.4
6 0.500 0.000 0.000 61.9 10.0
7 0.500 0.500 0.500 61.9 10.0
8 0.750 0.250 0.750 6.5 0.4
9 0.750 0.750 0.250 6.5 0.4
